data_4125723
loop_
_publ_author_name
'Dong, Jinqiao'
'Tan, Chunxia'
'Zhang, Kang'
'Liu, Yan'
'Low, Paul J.'
'Jiang, Jianwen'
'Cui, Yong'

_publ_section_title
;
 Chiral NH-Controlled Supramolecular Metallacycles.
;
_journal_issue 4
_journal_name_full 'Journal of the American Chemical Society'
_journal_page_first 1554
_journal_page_last 1564
_journal_paper_doi 10.1021/jacs.6b11422
_journal_volume 139
_journal_year 2017
_chemical_absolute_configuration rmad
_chemical_formula_moiety 'C228 H255 N24 O12 Zn6, 6(O)'
_chemical_formula_sum 'C228 H255 N24 O18 Zn6'
_chemical_formula_weight 4011.76
_chemical_name_systematic
;
 ?
;
_space_group_crystal_system trigonal
_space_group_IT_number 146
_space_group_name_Hall 'R 3'
_space_group_name_H-M_alt 'R 3 :H'
_symmetry_space_group_name_Hall 'R 3'
_symmetry_space_group_name_H-M 'R 3 :H'
_atom_sites_solution_hydrogens geom
_audit_creation_date 2016-10-08
_audit_creation_method
;
Olex2 1.2
(compiled 2016.09.09 svn.r3337 for OlexSys, GUI svn.r5227)
;
_cell_angle_alpha 90
_cell_angle_beta 90
_cell_angle_gamma 120
_cell_formula_units_Z 3
_cell_length_a 43.9623(12)
_cell_length_b 43.9623(12)
_cell_length_c 11.3572(5)
_cell_measurement_reflns_used 7533
_cell_measurement_temperature 173(2)
_cell_measurement_theta_max 36.93
_cell_measurement_theta_min 2.88
_cell_volume 19009.2(11)
_computing_molecular_graphics 'Olex2 (Dolomanov et al., 2009)'
_computing_publication_material 'Olex2 (Dolomanov et al., 2009)'
_computing_structure_refinement 'ShelXL (Sheldrick, 2015)'
_diffrn_ambient_temperature 173.15
_diffrn_measured_fraction_theta_full 0.962
_diffrn_measured_fraction_theta_max 0.962
_diffrn_measurement_device_type 'CCD area detector'
_diffrn_measurement_method 'phi and omega scans'
_diffrn_radiation_type CuK\a
_diffrn_radiation_wavelength 1.54178
_diffrn_reflns_av_R_equivalents 0.0359
_diffrn_reflns_av_unetI/netI 0.0667
_diffrn_reflns_Laue_measured_fraction_full 0.962
_diffrn_reflns_Laue_measured_fraction_max 0.962
_diffrn_reflns_limit_h_max 37
_diffrn_reflns_limit_h_min -43
_diffrn_reflns_limit_k_max 43
_diffrn_reflns_limit_k_min -34
_diffrn_reflns_limit_l_max 11
_diffrn_reflns_limit_l_min -9
_diffrn_reflns_number 7977
_diffrn_reflns_point_group_measured_fraction_full 0.647
_diffrn_reflns_point_group_measured_fraction_max 0.647
_diffrn_reflns_theta_full 49.986
_diffrn_reflns_theta_max 49.986
_diffrn_reflns_theta_min 3.483
_exptl_absorpt_coefficient_mu 1.074
_exptl_crystal_colour yellow
_exptl_crystal_density_diffrn 1.051
_exptl_crystal_description block
_exptl_crystal_F_000 6345
_exptl_crystal_size_max 0.07
_exptl_crystal_size_mid 0.05
_exptl_crystal_size_min 0.04
_refine_diff_density_max 0.502
_refine_diff_density_min -0.287
_refine_diff_density_rms 0.065
_refine_ls_abs_structure_details
;
 Flack x determined using 1048 quotients [(I+)-(I-)]/[(I+)+(I-)]
 (Parsons, Flack and Wagner, Acta Cryst. B69 (2013) 249-259).
;
_refine_ls_abs_structure_Flack 0.06(4)
_refine_ls_extinction_method none
_refine_ls_goodness_of_fit_ref 1.036
_refine_ls_hydrogen_treatment constr
_refine_ls_matrix_type full
_refine_ls_number_parameters 723
_refine_ls_number_reflns 5630
_refine_ls_number_restraints 16
_refine_ls_restrained_S_all 1.047
_refine_ls_R_factor_all 0.0757
_refine_ls_R_factor_gt 0.0662
_refine_ls_shift/su_max 0.000
_refine_ls_shift/su_mean 0.000
_refine_ls_structure_factor_coef Fsqd
_refine_ls_weighting_details 'w=1/[\s^2^(Fo^2^)+(0.1469P)^2^+0.8157P] where P=(Fo^2^+2Fc^2^)/3'
_refine_ls_weighting_scheme calc
_refine_ls_wR_factor_gt 0.1846
_refine_ls_wR_factor_ref 0.1954
_reflns_Friedel_coverage 0.347
_reflns_Friedel_fraction_full 0.333
_reflns_Friedel_fraction_max 0.333
_reflns_number_gt 4773
_reflns_number_total 5630
_reflns_threshold_expression 'I > 2\s(I)'
_cod_data_source_file R-2.cif
_cod_data_source_block R-2
_cod_depositor_comments
;

2021-08-29
Space group name changed to comply with IUCR recomendations
                 miguel
;
_cod_original_cell_volume 19009.1(13)
_cod_database_code 4125723
_shelx_space_group_comment
;
The symmetry employed for this shelxl refinement is uniquely defined
by the following loop, which should always be used as a source of
symmetry information in preference to the above space-group names.
They are only intended as comments.
;
_shelx_estimated_absorpt_t_max 0.958
_shelx_estimated_absorpt_t_min 0.929
_olex2_refinement_description
;
1. Fixed Uiso
 At 1.2 times of:
  All C(H) groups, All C(H,H) groups
 At 1.5 times of:
  All C(H,H,H) groups
2. Restrained distances
 C30-C33
 1.52 with sigma of 0.02
 C30-C32
 1.52 with sigma of 0.02
 C30-C31
 1.52 with sigma of 0.02
 C50-C53
 1.52 with sigma of 0.02
 C50-C52
 1.52 with sigma of 0.02
 C50-C51
 1.52 with sigma of 0.02
 C68-C69
 1.52 with sigma of 0.02
 C68-C70
 1.52 with sigma of 0.02
 C68-C71
 1.52 with sigma of 0.02
 C12-C13
 1.52 with sigma of 0.02
 C12-C14
 1.52 with sigma of 0.02
 C12-C15
 1.52 with sigma of 0.02
 N3-C23
 1.55 with sigma of 0.02
 N2-C16
 1.22 with sigma of 0.02
 C44-C41
 1.39 with sigma of 0.02
3.a Ternary CH refined with riding coordinates:
 C17(H17), C22(H22), C55(H55), C60(H60)
3.b Secondary CH2 refined with riding coordinates:
 C18(H18A,H18B), C19(H19A,H19B), C20(H20A,H20B), C21(H21A,H21B), C23(H23A,
 H23B), C56(H56A,H56B), C57(H57A,H57B), C58(H58A,H58B), C59(H59A,H59B)
3.c Me refined with riding coordinates:
 C13(H13A,H13B,H13C), C14(H14A,H14B,H14C), C15(H15A,H15B,H15C), C31(H31A,H31B,
 H31C), C32(H32A,H32B,H32C), C33(H33A,H33B,H33C), C51(H51A,H51B,H51C), C52(H52A,
 H52B,H52C), C53(H53A,H53B,H53C), C69(H69A,H69B,H69C), C70(H70A,H70B,H70C),
 C71(H71A,H71B,H71C)
3.d Aromatic/amide H refined with riding coordinates:
 C1(H1), C2(H2), C4(H4), C5(H5), C7(H7), C11(H11), C16(H16), C27(H27),
 C29(H29), C35(H35), C36(H36), C37(H37), C38(H38), C39(H39), C40(H40), C42(H42),
  C43(H43), C45(H45), C49(H49), C54(H54), C61(H61), C65(H65), C67(H67),
 C73(H73), C74(H74), C75(H75), C76(H76)
3.e Fitted hexagon refined as free rotating group:
 N1(C1,C2,C3,C4,C5), C6(C7,C8,C9,C10,C11), C24(C25,C26,C27,C28,C29), C34(C35,
 C36,N4,C37,C38), N5(C39,C40,C41,C42,C43), C44(C45,C46,C47,C48,C49), C62(C63,
 C64,C65,C66,C67), C72(C73,C74,N8,C75,C76)
;
_shelx_shelxl_version_number 2014/7
_olex2_submission_special_instructions 'No special instructions were received'

loop_
_space_group_symop_operation_xyz
'x, y, z'
'-y, x-y, z'
'-x+y, -x, z'
'x+2/3, y+1/3, z+1/3'
'-y+2/3, x-y+1/3, z+1/3'
'-x+y+2/3, -x+1/3, z+1/3'
'x+1/3, y+2/3, z+2/3'
'-y+1/3, x-y+2/3, z+2/3'
'-x+y+1/3, -x+2/3, z+2/3'

loop_
_atom_site_label
_atom_site_type_symbol
_atom_site_fract_x
_atom_site_fract_y
_atom_site_fract_z
_atom_site_U_iso_or_equiv
_atom_site_adp_type
_atom_site_occupancy
_atom_site_site_symmetry_order
_atom_site_calc_flag
_atom_site_refinement_flags_posn
Zn1 Zn 0.71962(4) -0.11139(4) 0.85695(12) 0.0605(5) Uani 1 1 d .
Zn2 Zn 0.88858(4) 0.16989(4) 0.40969(12) 0.0647(6) Uani 1 1 d .
O1 O 0.8753(2) 0.1206(2) 0.3778(8) 0.077(3) Uani 1 1 d .
O2 O 0.9132(3) 0.1872(2) 0.2611(8) 0.080(3) Uani 1 1 d .
O3 O 0.7243(2) -0.0902(2) 1.0166(7) 0.070(2) Uani 1 1 d .
O4 O 0.7579(3) -0.1222(3) 0.8817(8) 0.081(3) Uani 1 1 d .
N2 N 0.6940(3) -0.1580(3) 0.7636(10) 0.075(3) Uani 1 1 d D
N3 N 0.6705(3) -0.1150(3) 0.8324(9) 0.071(3) Uani 1 1 d D
N6 N 0.8474(3) 0.1511(3) 0.5330(9) 0.068(3) Uani 1 1 d .
N7 N 0.8740(3) 0.2083(3) 0.4013(10) 0.075(3) Uani 1 1 d .
N1 N 0.8123(2) -0.2555(2) 0.5212(8) 0.077(3) Uani 1 1 d .
C1 C 0.7812(2) -0.2563(3) 0.4924(9) 0.122(6) Uani 1 1 d G
H1 H 0.7664 -0.2717 0.4325 0.146 Uiso 1 1 calc R
C2 C 0.7716(2) -0.2346(3) 0.5512(10) 0.113(6) Uani 1 1 d G
H2 H 0.7503 -0.2352 0.5315 0.135 Uiso 1 1 calc R
C3 C 0.7932(3) -0.2121(3) 0.6388(9) 0.086(5) Uani 1 1 d G
C4 C 0.8243(2) -0.2113(3) 0.6676(8) 0.087(5) Uani 1 1 d G
H4 H 0.8391 -0.1958 0.7275 0.104 Uiso 1 1 calc R
C5 C 0.8339(2) -0.2329(3) 0.6089(9) 0.087(4) Uani 1 1 d G
H5 H 0.8552 -0.2324 0.6286 0.105 Uiso 1 1 calc R
C12 C 0.8270(4) -0.1092(4) 0.9184(12) 0.084(4) Uani 1 1 d D
C6 C 0.7838(2) -0.1874(2) 0.7040(7) 0.059(3) Uani 1 1 d .
C7 C 0.75043(19) -0.1916(2) 0.6920(7) 0.077(4) Uani 1 1 d G
H7 H 0.7336 -0.2097 0.6427 0.092 Uiso 1 1 calc R
C8 C 0.74172(18) -0.1695(2) 0.7520(8) 0.066(4) Uani 1 1 d G
C9 C 0.7664(2) -0.1431(2) 0.8241(7) 0.065(3) Uani 1 1 d G
C10 C 0.7997(2) -0.1389(2) 0.8361(7) 0.064(3) Uani 1 1 d G
C11 C 0.80845(17) -0.1611(2) 0.7761(8) 0.072(4) Uani 1 1 d G
H11 H 0.8312 -0.1582 0.7843 0.086 Uiso 1 1 calc R
C13 C 0.8132(5) -0.1131(4) 1.0436(14) 0.106(5) Uani 1 1 d D
H13A H 0.8085 -0.1357 1.0758 0.159 Uiso 1 1 calc R
H13B H 0.8309 -0.0940 1.0924 0.159 Uiso 1 1 calc R
H13C H 0.7915 -0.1120 1.0432 0.159 Uiso 1 1 calc R
C14 C 0.8347(5) -0.0743(4) 0.8651(18) 0.119(6) Uani 1 1 d D
H14A H 0.8436 -0.0725 0.7847 0.179 Uiso 1 1 calc R
H14B H 0.8132 -0.0730 0.8636 0.179 Uiso 1 1 calc R
H14C H 0.8525 -0.0550 0.9128 0.179 Uiso 1 1 calc R
C15 C 0.8618(4) -0.1093(5) 0.9230(18) 0.117(6) Uani 1 1 d D
H15A H 0.8712 -0.1068 0.8431 0.175 Uiso 1 1 calc R
H15B H 0.8786 -0.0896 0.9717 0.175 Uiso 1 1 calc R
H15C H 0.8578 -0.1315 0.9572 0.175 Uiso 1 1 calc R
C16 C 0.7064(3) -0.1769(3) 0.7271(11) 0.060(3) Uani 1 1 d D
H16 H 0.6917 -0.1970 0.6810 0.071 Uiso 1 1 calc R
C17 C 0.6550(3) -0.1698(3) 0.7378(11) 0.064(3) Uani 1 1 d .
H17 H 0.6402 -0.1846 0.8046 0.076 Uiso 1 1 calc R
C18 C 0.6405(4) -0.1907(4) 0.6191(14) 0.089(5) Uani 1 1 d .
H18A H 0.6569 -0.1776 0.5542 0.107 Uiso 1 1 calc R
H18B H 0.6389 -0.2139 0.6258 0.107 Uiso 1 1 calc R
C19 C 0.6046(4) -0.1958(4) 0.5909(14) 0.093(5) Uani 1 1 d .
H19A H 0.5977 -0.2063 0.5115 0.111 Uiso 1 1 calc R
H19B H 0.5875 -0.2128 0.6478 0.111 Uiso 1 1 calc R
C20 C 0.6020(4) -0.1642(4) 0.5937(12) 0.090(4) Uani 1 1 d .
H20A H 0.5772 -0.1705 0.5819 0.108 Uiso 1 1 calc R
H20B H 0.6160 -0.1485 0.5286 0.108 Uiso 1 1 calc R
C21 C 0.6152(3) -0.1447(4) 0.7114(14) 0.084(4) Uani 1 1 d .
H21A H 0.6140 -0.1229 0.7102 0.100 Uiso 1 1 calc R
H21B H 0.6002 -0.1597 0.7765 0.100 Uiso 1 1 calc R
C22 C 0.6524(3) -0.1361(3) 0.7307(9) 0.065(3) Uani 1 1 d .
H22 H 0.6661 -0.1228 0.6598 0.078 Uiso 1 1 calc R
C23 C 0.6527(4) -0.1139(5) 0.9352(14) 0.110(6) Uani 1 1 d D
H23A H 0.6425 -0.1372 0.9732 0.132 Uiso 1 1 calc R
H23B H 0.6328 -0.1110 0.9090 0.132 Uiso 1 1 calc R
C24 C 0.67082(19) -0.08832(19) 1.0240(7) 0.061(3) Uani 1 1 d .
C25 C 0.70572(19) -0.07561(19) 1.0549(7) 0.062(3) Uani 1 1 d G
C26 C 0.72235(16) -0.0474(2) 1.1319(7) 0.062(3) Uani 1 1 d G
C27 C 0.7041(2) -0.03187(19) 1.1780(7) 0.067(3) Uani 1 1 d G
H27 H 0.7155 -0.0126 1.2307 0.080 Uiso 1 1 calc R
C28 C 0.6692(2) -0.0446(2) 1.1472(7) 0.074(4) Uani 1 1 d G
C29 C 0.65255(15) -0.0728(2) 1.0701(7) 0.070(4) Uani 1 1 d G
H29 H 0.6287 -0.0815 1.0490 0.084 Uiso 1 1 calc R
C30 C 0.7617(3) -0.0311(3) 1.1690(10) 0.067(3) Uani 1 1 d D
C31 C 0.7684(5) -0.0580(4) 1.2293(17) 0.115(6) Uani 1 1 d D
H31A H 0.7536 -0.0669 1.2998 0.173 Uiso 1 1 calc R
H31B H 0.7626 -0.0775 1.1751 0.173 Uiso 1 1 calc R
H31C H 0.7932 -0.0470 1.2518 0.173 Uiso 1 1 calc R
C32 C 0.7859(4) -0.0185(5) 1.0588(13) 0.115(6) Uani 1 1 d D
H32A H 0.7827 -0.0009 1.0163 0.173 Uiso 1 1 calc R
H32B H 0.8105 -0.0080 1.0837 0.173 Uiso 1 1 calc R
H32C H 0.7799 -0.0385 1.0070 0.173 Uiso 1 1 calc R
C33 C 0.7757(5) 0.0015(4) 1.2522(19) 0.132(8) Uani 1 1 d D
H33A H 0.7718 0.0194 1.2157 0.198 Uiso 1 1 calc R
H33B H 0.7633 -0.0057 1.3277 0.198 Uiso 1 1 calc R
H33C H 0.8009 0.0111 1.2656 0.198 Uiso 1 1 calc R
C34 C 0.6498(2) -0.0252(3) 1.1872(9) 0.078(4) Uani 1 1 d .
C35 C 0.6133(2) -0.0431(2) 1.1899(10) 0.095(5) Uani 1 1 d G
H35 H 0.6005 -0.0674 1.1709 0.114 Uiso 1 1 calc R
C36 C 0.5956(2) -0.0255(3) 1.2205(11) 0.122(6) Uani 1 1 d G
H36 H 0.5706 -0.0378 1.2223 0.147 Uiso 1 1 calc R
N4 N 0.6143(3) 0.0100(3) 1.2482(12) 0.134(6) Uani 1 1 d G
C37 C 0.6508(3) 0.0280(2) 1.2455(12) 0.127(7) Uani 1 1 d G
H37 H 0.6636 0.0522 1.2645 0.152 Uiso 1 1 calc R
C38 C 0.6686(2) 0.0104(3) 1.2149(10) 0.108(6) Uani 1 1 d G
H38 H 0.6935 0.0226 1.2131 0.129 Uiso 1 1 calc R
C51 C 0.8826(5) 0.0745(5) 0.2076(13) 0.107(5) Uani 1 1 d D
H51A H 0.8831 0.0970 0.2107 0.160 Uiso 1 1 calc R
H51B H 0.9010 0.0764 0.1539 0.160 Uiso 1 1 calc R
H51C H 0.8596 0.0562 0.1791 0.160 Uiso 1 1 calc R
N5 N 0.7484(2) -0.06743(17) 0.7486(7) 0.076(3) Uani 1 1 d .
C39 C 0.7492(2) -0.0365(2) 0.7805(7) 0.096(5) Uani 1 1 d G
H39 H 0.7352 -0.0365 0.8440 0.116 Uiso 1 1 calc R
C40 C 0.7706(3) -0.00560(17) 0.7194(8) 0.092(5) Uani 1 1 d G
H40 H 0.7712 0.0155 0.7412 0.111 Uiso 1 1 calc R
C41 C 0.7912(2) -0.00566(17) 0.6264(7) 0.073(4) Uani 1 1 d DG
C42 C 0.7903(2) -0.0366(2) 0.5945(7) 0.084(4) Uani 1 1 d G
H42 H 0.8043 -0.0366 0.5310 0.100 Uiso 1 1 calc R
C43 C 0.7689(2) -0.06749(17) 0.6556(8) 0.075(4) Uani 1 1 d G
H43 H 0.7683 -0.0886 0.6338 0.090 Uiso 1 1 calc R
C50 C 0.8892(4) 0.0648(3) 0.3320(14) 0.088(5) Uani 1 1 d D
C44 C 0.8154(2) 0.02956(18) 0.5596(8) 0.088(4) Uani 1 1 d D
C45 C 0.8111(2) 0.0583(2) 0.5819(7) 0.067(3) Uani 1 1 d G
H45 H 0.7941 0.0564 0.6374 0.080 Uiso 1 1 calc R
C46 C 0.8317(2) 0.08976(18) 0.5228(8) 0.063(3) Uani 1 1 d G
C47 C 0.8566(2) 0.09252(17) 0.4415(7) 0.063(4) Uani 1 1 d G
C48 C 0.8609(2) 0.0638(2) 0.4193(7) 0.073(4) Uani 1 1 d G
C49 C 0.8403(2) 0.03232(18) 0.4783(8) 0.073(4) Uani 1 1 d G
H49 H 0.8432 0.0127 0.4631 0.087 Uiso 1 1 calc R
C52 C 0.8883(6) 0.0301(5) 0.324(2) 0.146(9) Uani 1 1 d D
H52A H 0.8648 0.0118 0.2985 0.219 Uiso 1 1 calc R
H52B H 0.9057 0.0320 0.2660 0.219 Uiso 1 1 calc R
H52C H 0.8936 0.0240 0.4007 0.219 Uiso 1 1 calc R
C53 C 0.9265(4) 0.0926(5) 0.3716(17) 0.116(6) Uani 1 1 d D
H53A H 0.9279 0.1155 0.3780 0.175 Uiso 1 1 calc R
H53B H 0.9315 0.0859 0.4484 0.175 Uiso 1 1 calc R
H53C H 0.9436 0.0940 0.3137 0.175 Uiso 1 1 calc R
C54 C 0.8292(4) 0.1199(5) 0.5623(12) 0.085(5) Uani 1 1 d .
H54 H 0.8113 0.1150 0.6181 0.102 Uiso 1 1 calc R
C55 C 0.8439(3) 0.1797(3) 0.5845(12) 0.074(3) Uani 1 1 d .
H55 H 0.8653 0.1940 0.6339 0.088 Uiso 1 1 calc R
C56 C 0.8121(4) 0.1696(4) 0.6621(13) 0.085(4) Uani 1 1 d .
H56A H 0.8106 0.1532 0.7246 0.102 Uiso 1 1 calc R
H56B H 0.7903 0.1579 0.6146 0.102 Uiso 1 1 calc R
C57 C 0.8166(6) 0.2035(5) 0.7168(14) 0.113(6) Uani 1 1 d .
H57A H 0.8384 0.2150 0.7643 0.136 Uiso 1 1 calc R
H57B H 0.7965 0.1979 0.7694 0.136 Uiso 1 1 calc R
C58 C 0.8185(4) 0.2287(4) 0.6168(14) 0.094(4) Uani 1 1 d .
H58A H 0.7959 0.2178 0.5736 0.113 Uiso 1 1 calc R
H58B H 0.8221 0.2509 0.6521 0.113 Uiso 1 1 calc R
C59 C 0.8479(4) 0.2368(4) 0.5317(16) 0.087(5) Uani 1 1 d .
H59A H 0.8707 0.2508 0.5725 0.104 Uiso 1 1 calc R
H59B H 0.8470 0.2512 0.4661 0.104 Uiso 1 1 calc R
C60 C 0.8456(3) 0.2029(3) 0.4810(11) 0.071(3) Uani 1 1 d .
H60 H 0.8230 0.1899 0.4366 0.085 Uiso 1 1 calc R
C61 C 0.8850(3) 0.2315(4) 0.3262(11) 0.067(4) Uani 1 1 d .
H61 H 0.8736 0.2449 0.3216 0.080 Uiso 1 1 calc R
C62 C 0.91363(18) 0.2409(2) 0.2430(7) 0.067(4) Uani 1 1 d .
C63 C 0.9285(2) 0.22033(17) 0.2151(7) 0.063(3) Uani 1 1 d G
C64 C 0.9580(2) 0.2337(2) 0.1431(8) 0.065(3) Uani 1 1 d G
C65 C 0.97260(19) 0.2677(2) 0.0991(7) 0.077(4) Uani 1 1 d G
H65 H 0.9928 0.2769 0.0498 0.092 Uiso 1 1 calc R
C66 C 0.9577(2) 0.28823(16) 0.1270(7) 0.066(4) Uani 1 1 d G
C67 C 0.9283(2) 0.2748(2) 0.1989(7) 0.063(4) Uani 1 1 d G
H67 H 0.9181 0.2889 0.2180 0.076 Uiso 1 1 calc R
C68 C 0.9757(4) 0.2113(4) 0.1136(13) 0.088(5) Uani 1 1 d D
C69 C 0.9884(5) 0.2024(5) 0.2252(16) 0.115(6) Uani 1 1 d D
H69A H 0.9687 0.1899 0.2795 0.172 Uiso 1 1 calc R
H69B H 0.9985 0.1876 0.2060 0.172 Uiso 1 1 calc R
H69C H 1.0064 0.2242 0.2625 0.172 Uiso 1 1 calc R
C70 C 0.9490(4) 0.1780(4) 0.0459(17) 0.118(6) Uani 1 1 d D
H70A H 0.9415 0.1849 -0.0255 0.177 Uiso 1 1 calc R
H70B H 0.9601 0.1642 0.0242 0.177 Uiso 1 1 calc R
H70C H 0.9286 0.1638 0.0960 0.177 Uiso 1 1 calc R
C71 C 1.0055(4) 0.2310(4) 0.0254(14) 0.096(5) Uani 1 1 d D
H71A H 0.9962 0.2362 -0.0455 0.144 Uiso 1 1 calc R
H71B H 1.0236 0.2530 0.0609 0.144 Uiso 1 1 calc R
H71C H 1.0157 0.2164 0.0043 0.144 Uiso 1 1 calc R
C72 C 0.9755(2) 0.32722(19) 0.0924(9) 0.070(4) Uani 1 1 d .
C73 C 0.9573(2) 0.3454(3) 0.0993(13) 0.148(9) Uani 1 1 d G
H73 H 0.9334 0.3336 0.1235 0.177 Uiso 1 1 calc R
C74 C 0.9740(3) 0.3809(3) 0.0710(13) 0.172(11) Uani 1 1 d G
H74 H 0.9615 0.3934 0.0757 0.206 Uiso 1 1 calc R
N8 N 1.0089(3) 0.39821(19) 0.0356(11) 0.117(5) Uani 1 1 d G
C75 C 1.0272(2) 0.3800(2) 0.0286(11) 0.102(5) Uani 1 1 d G
H75 H 1.0511 0.3918 0.0044 0.123 Uiso 1 1 calc R
C76 C 1.0105(2) 0.3445(2) 0.0570(9) 0.074(4) Uani 1 1 d G
H76 H 1.0230 0.3321 0.0522 0.089 Uiso 1 1 calc R
O5 O 0.8811(16) 0.0355(16) 0.806(5) 0.54(3) Uiso 1 1 d .
O6 O 0.8523(10) 0.9067(10) 0.456(3) 0.367(17) Uiso 1 1 d .

loop_
_atom_site_aniso_label
_atom_site_aniso_U_11
_atom_site_aniso_U_22
_atom_site_aniso_U_33
_atom_site_aniso_U_23
_atom_site_aniso_U_13
_atom_site_aniso_U_12
Zn1 0.0618(10) 0.0461(10) 0.0755(11) 0.0053(8) 0.0154(8) 0.0284(8)
Zn2 0.0474(10) 0.0561(11) 0.0800(12) 0.0151(8) -0.0059(8) 0.0179(8)
O1 0.067(6) 0.050(5) 0.104(7) 0.021(5) 0.024(5) 0.021(5)
O2 0.075(6) 0.059(6) 0.099(7) 0.006(5) -0.009(5) 0.028(5)
O3 0.068(5) 0.085(6) 0.072(5) -0.020(5) -0.006(4) 0.050(5)
O4 0.086(7) 0.083(6) 0.088(6) -0.004(5) 0.004(5) 0.052(6)
N2 0.045(6) 0.075(7) 0.087(7) 0.007(6) 0.005(5) 0.017(6)
N3 0.058(6) 0.065(7) 0.076(6) -0.008(5) 0.008(5) 0.022(5)
N6 0.070(7) 0.033(6) 0.070(6) 0.018(5) 0.008(5) 0.004(5)
N7 0.048(6) 0.088(7) 0.094(7) 0.043(7) 0.013(6) 0.039(6)
N1 0.076(8) 0.070(7) 0.098(8) -0.024(6) -0.015(6) 0.047(6)
C1 0.132(15) 0.170(17) 0.118(14) -0.060(13) -0.030(12) 0.116(14)
C2 0.098(12) 0.134(14) 0.104(12) -0.062(11) -0.031(10) 0.056(11)
C3 0.066(9) 0.104(11) 0.130(13) -0.019(10) 0.007(9) 0.073(9)
C4 0.109(12) 0.087(10) 0.079(10) -0.043(8) -0.025(8) 0.060(10)
C5 0.063(9) 0.098(11) 0.117(11) -0.025(10) -0.016(9) 0.052(9)
C12 0.070(9) 0.076(11) 0.098(10) -0.045(8) -0.016(8) 0.032(8)
C6 0.066(9) 0.049(7) 0.071(8) -0.009(6) 0.017(7) 0.037(7)
C7 0.078(10) 0.070(9) 0.086(9) -0.013(7) 0.014(8) 0.041(8)
C8 0.088(11) 0.050(8) 0.081(9) 0.005(7) 0.017(8) 0.050(8)
C9 0.084(10) 0.058(9) 0.066(8) -0.007(7) 0.009(7) 0.044(8)
C10 0.054(8) 0.065(9) 0.081(8) -0.002(7) 0.005(7) 0.035(7)
C11 0.086(9) 0.070(9) 0.077(8) -0.011(7) -0.004(8) 0.052(9)
C13 0.126(14) 0.079(10) 0.119(13) -0.036(9) -0.006(11) 0.056(10)
C14 0.096(13) 0.091(13) 0.150(16) -0.032(11) -0.019(11) 0.032(10)
C15 0.100(13) 0.116(14) 0.150(15) -0.069(12) -0.036(11) 0.066(11)
C16 0.060(8) 0.051(7) 0.085(8) 0.003(6) 0.020(6) 0.041(6)
C17 0.062(7) 0.039(6) 0.084(8) 0.006(6) 0.011(6) 0.021(6)
C18 0.089(11) 0.076(10) 0.106(12) -0.029(8) 0.010(9) 0.043(9)
C19 0.073(9) 0.086(10) 0.113(12) -0.048(9) -0.037(8) 0.035(8)
C20 0.082(10) 0.096(10) 0.077(9) -0.012(8) -0.027(7) 0.033(8)
C21 0.058(9) 0.105(11) 0.106(10) -0.003(8) -0.006(7) 0.055(8)
C22 0.078(8) 0.062(7) 0.056(7) 0.008(6) 0.009(6) 0.035(6)
C23 0.071(11) 0.136(16) 0.123(14) -0.071(12) -0.031(10) 0.052(11)
C24 0.058(8) 0.070(9) 0.050(7) -0.008(6) 0.016(6) 0.028(7)
C25 0.080(10) 0.045(7) 0.064(8) 0.002(6) 0.003(7) 0.035(7)
C26 0.059(8) 0.071(8) 0.058(7) 0.016(7) 0.006(6) 0.033(7)
C27 0.062(9) 0.068(8) 0.081(9) -0.010(7) 0.014(7) 0.040(7)
C28 0.067(10) 0.059(9) 0.081(10) 0.001(7) 0.013(7) 0.020(7)
C29 0.064(8) 0.085(10) 0.079(9) -0.018(8) 0.012(8) 0.050(8)
C30 0.073(9) 0.061(8) 0.076(8) -0.008(6) -0.003(7) 0.039(7)
C31 0.104(12) 0.088(10) 0.138(14) -0.012(9) -0.072(11) 0.036(9)
C32 0.067(10) 0.133(15) 0.113(13) -0.014(11) -0.005(9) 0.026(10)
C33 0.104(13) 0.077(11) 0.21(2) -0.068(13) -0.043(14) 0.041(10)
C34 0.068(10) 0.088(11) 0.096(10) -0.025(8) -0.018(8) 0.053(9)
C35 0.056(9) 0.071(9) 0.130(12) -0.039(8) 0.038(8) 0.011(7)
C36 0.066(10) 0.131(16) 0.166(16) -0.040(13) 0.023(10) 0.046(11)
N4 0.155(15) 0.113(12) 0.170(15) -0.071(11) -0.021(12) 0.094(12)
C37 0.127(17) 0.148(18) 0.128(15) -0.002(13) 0.026(13) 0.086(15)
C38 0.109(13) 0.090(13) 0.123(14) -0.010(10) 0.015(11) 0.049(12)
C51 0.109(13) 0.122(14) 0.099(11) -0.001(10) 0.026(10) 0.066(12)
N5 0.089(8) 0.075(8) 0.079(7) 0.020(6) 0.018(6) 0.053(7)
C39 0.111(11) 0.076(11) 0.129(13) 0.044(9) 0.076(10) 0.066(9)
C40 0.120(12) 0.039(8) 0.129(13) 0.037(8) 0.060(10) 0.047(9)
C41 0.057(8) 0.091(11) 0.062(8) 0.003(7) 0.008(6) 0.030(8)
C42 0.113(12) 0.048(8) 0.093(11) 0.007(7) 0.024(9) 0.043(8)
C43 0.079(9) 0.050(8) 0.081(9) 0.021(7) 0.031(8) 0.021(7)
C50 0.070(10) 0.050(9) 0.129(13) 0.012(8) 0.007(9) 0.018(8)
C44 0.093(11) 0.073(11) 0.097(11) 0.015(8) 0.017(9) 0.040(9)
C45 0.049(7) 0.049(8) 0.093(9) 0.007(7) 0.010(7) 0.018(7)
C46 0.071(9) 0.067(9) 0.060(8) 0.007(6) 0.017(7) 0.041(8)
C47 0.051(8) 0.034(7) 0.095(10) 0.006(7) -0.012(7) 0.014(7)
C48 0.053(8) 0.069(9) 0.079(9) 0.027(7) 0.002(7) 0.018(7)
C49 0.065(9) 0.070(9) 0.099(10) 0.022(8) 0.010(8) 0.045(8)
C52 0.142(17) 0.121(16) 0.21(2) 0.044(15) 0.087(17) 0.093(15)
C53 0.059(10) 0.148(17) 0.126(13) 0.026(11) 0.010(9) 0.039(11)
C54 0.082(10) 0.112(14) 0.058(8) 0.015(8) 0.016(7) 0.047(10)
C55 0.074(9) 0.046(7) 0.096(9) 0.002(6) -0.024(7) 0.026(6)
C56 0.091(11) 0.084(11) 0.078(9) 0.007(8) 0.023(8) 0.041(9)
C57 0.174(18) 0.101(12) 0.086(10) 0.013(9) 0.019(10) 0.084(13)
C58 0.090(10) 0.074(9) 0.121(12) -0.004(8) -0.003(9) 0.043(8)
C59 0.053(8) 0.065(9) 0.131(12) 0.025(8) 0.023(8) 0.021(7)
C60 0.055(7) 0.055(7) 0.082(8) 0.012(6) 0.009(6) 0.012(6)
C61 0.075(9) 0.069(9) 0.069(8) 0.008(7) -0.009(7) 0.046(8)
C62 0.049(8) 0.058(9) 0.088(10) 0.008(7) 0.005(7) 0.022(7)
C63 0.070(8) 0.060(9) 0.063(7) 0.017(6) 0.000(7) 0.037(8)
C64 0.043(7) 0.055(8) 0.086(9) 0.010(7) 0.014(6) 0.015(6)
C65 0.069(8) 0.076(10) 0.078(9) -0.008(8) 0.003(7) 0.031(8)
C66 0.076(9) 0.055(8) 0.060(8) 0.007(6) 0.005(7) 0.028(7)
C67 0.061(8) 0.088(11) 0.053(7) 0.000(7) -0.001(6) 0.046(8)
C68 0.077(10) 0.071(9) 0.115(12) -0.018(9) -0.002(9) 0.036(8)
C69 0.099(12) 0.119(13) 0.156(15) 0.036(11) -0.014(11) 0.076(11)
C70 0.106(13) 0.063(10) 0.160(16) 0.019(10) 0.023(11) 0.024(9)
C71 0.124(13) 0.096(11) 0.105(11) 0.004(9) 0.018(10) 0.083(11)
C72 0.054(8) 0.070(9) 0.076(8) 0.007(7) 0.000(6) 0.025(7)
C73 0.166(19) 0.066(12) 0.23(2) 0.063(13) 0.068(17) 0.069(13)
C74 0.16(2) 0.13(2) 0.22(3) 0.072(18) 0.07(2) 0.068(17)
N8 0.154(14) 0.094(10) 0.137(12) 0.028(9) 0.007(10) 0.087(11)
C75 0.075(10) 0.083(12) 0.141(14) 0.004(10) 0.050(10) 0.033(9)
C76 0.082(10) 0.040(8) 0.097(10) 0.003(6) 0.032(8) 0.028(7)

loop_
_atom_type_symbol
_atom_type_description
_atom_type_scat_dispersion_real
_atom_type_scat_dispersion_imag
_atom_type_scat_source
C C 0.0181 0.0091 'International Tables Vol C Tables 4.2.6.8 and 6.1.1.4'
H H 0.0000 0.0000 'International Tables Vol C Tables 4.2.6.8 and 6.1.1.4'
N N 0.0311 0.0180 'International Tables Vol C Tables 4.2.6.8 and 6.1.1.4'
O O 0.0492 0.0322 'International Tables Vol C Tables 4.2.6.8 and 6.1.1.4'
Zn Zn -1.5491 0.6778 'International Tables Vol C Tables 4.2.6.8 and 6.1.1.4'

loop_
_geom_angle_atom_site_label_1
_geom_angle_atom_site_label_2
_geom_angle_atom_site_label_3
_geom_angle
_geom_angle_site_symmetry_1
_geom_angle_site_symmetry_3
O3 Zn1 N2 143.5(4) . .
O3 Zn1 N3 91.0(4) . .
O3 Zn1 N5 103.2(4) . .
O4 Zn1 O3 94.7(4) . .
O4 Zn1 N2 86.7(4) . .
O4 Zn1 N3 164.2(4) . .
O4 Zn1 N5 96.3(4) . .
N2 Zn1 N3 80.1(4) . .
N2 Zn1 N5 113.0(4) . .
N5 Zn1 N3 96.6(4) . .
O1 Zn2 N6 88.1(4) . .
O1 Zn2 N7 146.9(4) . .
O1 Zn2 N1 103.5(4) . 3_765
O2 Zn2 O1 94.1(4) . .
O2 Zn2 N6 159.0(4) . .
O2 Zn2 N7 88.9(4) . .
O2 Zn2 N1 98.7(4) . 3_765
N7 Zn2 N6 78.2(4) . .
N7 Zn2 N1 108.7(4) . 3_765
N1 Zn2 N6 101.0(4) 3_765 .
C47 O1 Zn2 129.5(7) . .
C63 O2 Zn2 129.0(7) . .
C25 O3 Zn1 125.0(6) . .
C9 O4 Zn1 131.5(7) . .
C16 N2 Zn1 128.1(9) . .
C16 N2 C17 118.9(11) . .
C17 N2 Zn1 113.0(8) . .
C22 N3 Zn1 111.7(7) . .
C23 N3 Zn1 116.8(9) . .
C23 N3 C22 123.0(10) . .
C54 N6 Zn2 124.4(10) . .
C54 N6 C55 123.9(12) . .
C55 N6 Zn2 111.6(7) . .
C60 N7 Zn2 115.0(8) . .
C61 N7 Zn2 123.2(9) . .
C61 N7 C60 121.2(11) . .
C1 N1 Zn2 118.2(5) . 2_645
C1 N1 C5 120.0 . .
C5 N1 Zn2 120.8(5) . 2_645
N1 C1 H1 120.0 . .
C2 C1 N1 120.0 . .
C2 C1 H1 120.0 . .
C1 C2 H2 120.0 . .
C1 C2 C3 120.0 . .
C3 C2 H2 120.0 . .
C2 C3 C6 121.4(7) . .
C4 C3 C2 120.0 . .
C4 C3 C6 118.6(7) . .
C3 C4 H4 120.0 . .
C3 C4 C5 120.0 . .
C5 C4 H4 120.0 . .
N1 C5 H5 120.0 . .
C4 C5 N1 120.0 . .
C4 C5 H5 120.0 . .
C13 C12 C10 111.6(11) . .
C13 C12 C14 111.1(13) . .
C13 C12 C15 108.0(14) . .
C14 C12 C10 107.2(12) . .
C14 C12 C15 107.2(14) . .
C15 C12 C10 111.6(11) . .
C7 C6 C3 119.9(6) . .
C7 C6 C11 120.0 . .
C11 C6 C3 120.1(6) . .
C6 C7 H7 120.0 . .
C6 C7 C8 120.0 . .
C8 C7 H7 120.0 . .
C7 C8 C9 120.0 . .
C7 C8 C16 112.8(7) . .
C9 C8 C16 127.2(7) . .
O4 C9 C8 119.8(7) . .
O4 C9 C10 120.2(7) . .
C10 C9 C8 120.0 . .
C9 C10 C12 119.1(7) . .
C11 C10 C12 120.9(7) . .
C11 C10 C9 120.0 . .
C6 C11 H11 120.0 . .
C10 C11 C6 120.0 . .
C10 C11 H11 120.0 . .
C12 C13 H13A 109.5 . .
C12 C13 H13B 109.5 . .
C12 C13 H13C 109.5 . .
H13A C13 H13B 109.5 . .
H13A C13 H13C 109.5 . .
H13B C13 H13C 109.5 . .
C12 C14 H14A 109.5 . .
C12 C14 H14B 109.5 . .
C12 C14 H14C 109.5 . .
H14A C14 H14B 109.5 . .
H14A C14 H14C 109.5 . .
H14B C14 H14C 109.5 . .
C12 C15 H15A 109.5 . .
C12 C15 H15B 109.5 . .
C12 C15 H15C 109.5 . .
H15A C15 H15B 109.5 . .
H15A C15 H15C 109.5 . .
H15B C15 H15C 109.5 . .
N2 C16 C8 123.5(12) . .
N2 C16 H16 118.3 . .
C8 C16 H16 118.3 . .
N2 C17 H17 109.1 . .
N2 C17 C18 114.5(10) . .
C18 C17 H17 109.1 . .
C22 C17 N2 106.8(9) . .
C22 C17 H17 109.1 . .
C22 C17 C18 108.1(10) . .
C17 C18 H18A 109.5 . .
C17 C18 H18B 109.5 . .
H18A C18 H18B 108.0 . .
C19 C18 C17 110.9(11) . .
C19 C18 H18A 109.5 . .
C19 C18 H18B 109.5 . .
C18 C19 H19A 108.4 . .
C18 C19 H19B 108.4 . .
H19A C19 H19B 107.5 . .
C20 C19 C18 115.4(12) . .
C20 C19 H19A 108.4 . .
C20 C19 H19B 108.4 . .
C19 C20 H20A 109.4 . .
C19 C20 H20B 109.4 . .
C19 C20 C21 111.3(12) . .
H20A C20 H20B 108.0 . .
C21 C20 H20A 109.4 . .
C21 C20 H20B 109.4 . .
C20 C21 H21A 109.8 . .
C20 C21 H21B 109.8 . .
H21A C21 H21B 108.3 . .
C22 C21 C20 109.2(12) . .
C22 C21 H21A 109.8 . .
C22 C21 H21B 109.8 . .
N3 C22 C17 107.0(9) . .
N3 C22 C21 117.3(11) . .
N3 C22 H22 107.0 . .
C17 C22 H22 107.0 . .
C21 C22 C17 111.1(11) . .
C21 C22 H22 107.0 . .
N3 C23 H23A 107.1 . .
N3 C23 H23B 107.1 . .
N3 C23 C24 120.8(12) . .
H23A C23 H23B 106.8 . .
C24 C23 H23A 107.1 . .
C24 C23 H23B 107.1 . .
C25 C24 C23 124.5(8) . .
C25 C24 C29 120.0 . .
C29 C24 C23 115.0(8) . .
O3 C25 C24 122.7(6) . .
O3 C25 C26 117.2(6) . .
C24 C25 C26 120.0 . .
C25 C26 C30 123.1(6) . .
C27 C26 C25 120.0 . .
C27 C26 C30 116.9(6) . .
C26 C27 H27 120.0 . .
C26 C27 C28 120.0 . .
C28 C27 H27 120.0 . .
C27 C28 C34 120.4(6) . .
C29 C28 C27 120.0 . .
C29 C28 C34 119.3(6) . .
C24 C29 H29 120.0 . .
C28 C29 C24 120.0 . .
C28 C29 H29 120.0 . .
C31 C30 C26 111.5(10) . .
C31 C30 C32 106.0(14) . .
C31 C30 C33 107.5(13) . .
C32 C30 C26 110.5(10) . .
C32 C30 C33 105.9(13) . .
C33 C30 C26 115.0(11) . .
C30 C31 H31A 109.5 . .
C30 C31 H31B 109.5 . .
C30 C31 H31C 109.5 . .
H31A C31 H31B 109.5 . .
H31A C31 H31C 109.5 . .
H31B C31 H31C 109.5 . .
C30 C32 H32A 109.5 . .
C30 C32 H32B 109.5 . .
C30 C32 H32C 109.5 . .
H32A C32 H32B 109.5 . .
H32A C32 H32C 109.5 . .
H32B C32 H32C 109.5 . .
C30 C33 H33A 109.5 . .
C30 C33 H33B 109.5 . .
C30 C33 H33C 109.5 . .
H33A C33 H33B 109.5 . .
H33A C33 H33C 109.5 . .
H33B C33 H33C 109.5 . .
C35 C34 C28 119.5(7) . .
C35 C34 C38 120.0 . .
C38 C34 C28 120.5(7) . .
C34 C35 H35 120.0 . .
C36 C35 C34 120.0 . .
C36 C35 H35 120.0 . .
C35 C36 H36 120.0 . .
N4 C36 C35 120.0 . .
N4 C36 H36 120.0 . .
C36 N4 C37 120.0 . .
N4 C37 H37 120.0 . .
C38 C37 N4 120.0 . .
C38 C37 H37 120.0 . .
C34 C38 H38 120.0 . .
C37 C38 C34 120.0 . .
C37 C38 H38 120.0 . .
H51A C51 H51B 109.5 . .
H51A C51 H51C 109.5 . .
H51B C51 H51C 109.5 . .
C50 C51 H51A 109.5 . .
C50 C51 H51B 109.5 . .
C50 C51 H51C 109.5 . .
C39 N5 Zn1 117.2(4) . .
C39 N5 C43 120.0 . .
C43 N5 Zn1 122.5(4) . .
N5 C39 H39 120.0 . .
N5 C39 C40 120.0 . .
C40 C39 H39 120.0 . .
C39 C40 H40 120.0 . .
C41 C40 C39 120.0 . .
C41 C40 H40 120.0 . .
C40 C41 C42 120.0 . .
C40 C41 C44 119.2(6) . .
C42 C41 C44 120.8(6) . .
C41 C42 H42 120.0 . .
C43 C42 C41 120.0 . .
C43 C42 H42 120.0 . .
N5 C43 H43 120.0 . .
C42 C43 N5 120.0 . .
C42 C43 H43 120.0 . .
C51 C50 C48 109.2(11) . .
C52 C50 C51 107.9(16) . .
C52 C50 C48 113.0(12) . .
C52 C50 C53 107.5(15) . .
C53 C50 C51 108.6(13) . .
C53 C50 C48 110.5(12) . .
C45 C44 C41 118.4(6) . .
C45 C44 C49 120.0 . .
C49 C44 C41 121.6(6) . .
C44 C45 H45 120.0 . .
C44 C45 C46 120.0 . .
C46 C45 H45 120.0 . .
C45 C46 C54 116.7(8) . .
C47 C46 C45 120.0 . .
C47 C46 C54 122.7(8) . .
O1 C47 C46 123.1(7) . .
O1 C47 C48 116.7(7) . .
C46 C47 C48 120.0 . .
C47 C48 C50 123.7(7) . .
C49 C48 C50 116.3(7) . .
C49 C48 C47 120.0 . .
C44 C49 H49 120.0 . .
C48 C49 C44 120.0 . .
C48 C49 H49 120.0 . .
C50 C52 H52A 109.5 . .
C50 C52 H52B 109.5 . .
C50 C52 H52C 109.5 . .
H52A C52 H52B 109.5 . .
H52A C52 H52C 109.5 . .
H52B C52 H52C 109.5 . .
C50 C53 H53A 109.5 . .
C50 C53 H53B 109.5 . .
C50 C53 H53C 109.5 . .
H53A C53 H53B 109.5 . .
H53A C53 H53C 109.5 . .
H53B C53 H53C 109.5 . .
N6 C54 C46 128.7(13) . .
N6 C54 H54 115.6 . .
C46 C54 H54 115.6 . .
N6 C55 H55 107.2 . .
N6 C55 C56 117.1(10) . .
N6 C55 C60 105.9(11) . .
C56 C55 H55 107.2 . .
C56 C55 C60 111.8(11) . .
C60 C55 H55 107.2 . .
C55 C56 H56A 110.3 . .
C55 C56 H56B 110.3 . .
C55 C56 C57 107.3(13) . .
H56A C56 H56B 108.5 . .
C57 C56 H56A 110.3 . .
C57 C56 H56B 110.3 . .
C56 C57 H57A 109.8 . .
C56 C57 H57B 109.8 . .
C56 C57 C58 109.4(13) . .
H57A C57 H57B 108.2 . .
C58 C57 H57A 109.8 . .
C58 C57 H57B 109.8 . .
C57 C58 H58A 109.3 . .
C57 C58 H58B 109.3 . .
H58A C58 H58B 108.0 . .
C59 C58 C57 111.6(13) . .
C59 C58 H58A 109.3 . .
C59 C58 H58B 109.3 . .
C58 C59 H59A 109.2 . .
C58 C59 H59B 109.2 . .
C58 C59 C60 112.0(11) . .
H59A C59 H59B 107.9 . .
C60 C59 H59A 109.2 . .
C60 C59 H59B 109.2 . .
N7 C60 C55 109.7(10) . .
N7 C60 C59 115.5(10) . .
N7 C60 H60 107.7 . .
C55 C60 C59 108.2(11) . .
C55 C60 H60 107.7 . .
C59 C60 H60 107.7 . .
N7 C61 H61 116.1 . .
N7 C61 C62 127.9(11) . .
C62 C61 H61 116.1 . .
C63 C62 C61 125.6(7) . .
C63 C62 C67 120.0 . .
C67 C62 C61 114.1(7) . .
O2 C63 C62 117.8(7) . .
O2 C63 C64 122.2(7) . .
C62 C63 C64 120.0 . .
C63 C64 C68 120.7(7) . .
C65 C64 C63 120.0 . .
C65 C64 C68 119.3(7) . .
C64 C65 H65 120.0 . .
C64 C65 C66 120.0 . .
C66 C65 H65 120.0 . .
C65 C66 C72 121.6(6) . .
C67 C66 C65 120.0 . .
C67 C66 C72 118.0(6) . .
C62 C67 H67 120.0 . .
C66 C67 C62 120.0 . .
C66 C67 H67 120.0 . .
C69 C68 C64 110.3(12) . .
C69 C68 C70 112.2(14) . .
C69 C68 C71 111.9(13) . .
C70 C68 C64 108.7(12) . .
C71 C68 C64 109.7(11) . .
C71 C68 C70 103.9(13) . .
C68 C69 H69A 109.5 . .
C68 C69 H69B 109.5 . .
C68 C69 H69C 109.5 . .
H69A C69 H69B 109.5 . .
H69A C69 H69C 109.5 . .
H69B C69 H69C 109.5 . .
C68 C70 H70A 109.5 . .
C68 C70 H70B 109.5 . .
C68 C70 H70C 109.5 . .
H70A C70 H70B 109.5 . .
H70A C70 H70C 109.5 . .
H70B C70 H70C 109.5 . .
C68 C71 H71A 109.5 . .
C68 C71 H71B 109.5 . .
C68 C71 H71C 109.5 . .
H71A C71 H71B 109.5 . .
H71A C71 H71C 109.5 . .
H71B C71 H71C 109.5 . .
C73 C72 C66 120.6(7) . .
C73 C72 C76 120.0 . .
C76 C72 C66 119.4(7) . .
C72 C73 H73 120.0 . .
C74 C73 C72 120.0 . .
C74 C73 H73 120.0 . .
C73 C74 H74 120.0 . .
N8 C74 C73 120.0 . .
N8 C74 H74 120.0 . .
C75 N8 C74 120.0 . .
N8 C75 H75 120.0 . .
N8 C75 C76 120.0 . .
C76 C75 H75 120.0 . .
C72 C76 H76 120.0 . .
C75 C76 C72 120.0 . .
C75 C76 H76 120.0 . .

loop_
_geom_bond_atom_site_label_1
_geom_bond_atom_site_label_2
_geom_bond_distance
_geom_bond_site_symmetry_2
Zn1 O3 2.002(8) .
Zn1 O4 1.984(10) .
Zn1 N2 2.069(11) .
Zn1 N3 2.103(11) .
Zn1 N5 2.099(5) .
Zn2 O1 1.976(9) .
Zn2 O2 1.943(10) .
Zn2 N6 2.103(10) .
Zn2 N7 2.089(11) .
Zn2 N1 2.096(6) 3_765
O1 C47 1.306(10) .
O2 C63 1.367(10) .
O3 C25 1.336(9) .
O4 C9 1.326(11) .
N2 C16 1.270(13) .
N2 C17 1.552(15) .
N3 C22 1.445(15) .
N3 C23 1.420(15) .
N6 C54 1.241(18) .
N6 C55 1.463(16) .
N7 C60 1.462(16) .
N7 C61 1.227(15) .
N1 Zn2 2.096(6) 2_645
N1 C1 1.3900 .
N1 C5 1.3900 .
C1 H1 0.9500 .
C1 C2 1.3900 .
C2 H2 0.9500 .
C2 C3 1.3900 .
C3 C4 1.3900 .
C3 C6 1.531(8) .
C4 H4 0.9500 .
C4 C5 1.3900 .
C5 H5 0.9500 .
C12 C10 1.565(14) .
C12 C13 1.521(17) .
C12 C14 1.521(17) .
C12 C15 1.532(16) .
C6 C7 1.3900 .
C6 C11 1.3900 .
C7 H7 0.9500 .
C7 C8 1.3900 .
C8 C9 1.3900 .
C8 C16 1.447(14) .
C9 C10 1.3900 .
C10 C11 1.3900 .
C11 H11 0.9500 .
C13 H13A 0.9800 .
C13 H13B 0.9800 .
C13 H13C 0.9800 .
C14 H14A 0.9800 .
C14 H14B 0.9800 .
C14 H14C 0.9800 .
C15 H15A 0.9800 .
C15 H15B 0.9800 .
C15 H15C 0.9800 .
C16 H16 0.9500 .
C17 H17 1.0000 .
C17 C18 1.576(19) .
C17 C22 1.541(15) .
C18 H18A 0.9900 .
C18 H18B 0.9900 .
C18 C19 1.51(2) .
C19 H19A 0.9900 .
C19 H19B 0.9900 .
C19 C20 1.45(2) .
C20 H20A 0.9900 .
C20 H20B 0.9900 .
C20 C21 1.54(2) .
C21 H21A 0.9900 .
C21 H21B 0.9900 .
C21 C22 1.499(17) .
C22 H22 1.0000 .
C23 H23A 0.9900 .
C23 H23B 0.9900 .
C23 C24 1.421(16) .
C24 C25 1.3900 .
C24 C29 1.3900 .
C25 C26 1.3900 .
C26 C27 1.3900 .
C26 C30 1.563(14) .
C27 H27 0.9500 .
C27 C28 1.3900 .
C28 C29 1.3900 .
C28 C34 1.544(9) .
C29 H29 0.9500 .
C30 C31 1.518(16) .
C30 C32 1.556(16) .
C30 C33 1.562(15) .
C31 H31A 0.9800 .
C31 H31B 0.9800 .
C31 H31C 0.9800 .
C32 H32A 0.9800 .
C32 H32B 0.9800 .
C32 H32C 0.9800 .
C33 H33A 0.9800 .
C33 H33B 0.9800 .
C33 H33C 0.9800 .
C34 C35 1.3900 .
C34 C38 1.3900 .
C35 H35 0.9500 .
C35 C36 1.3900 .
C36 H36 0.9500 .
C36 N4 1.3900 .
N4 C37 1.3900 .
C37 H37 0.9500 .
C37 C38 1.3900 .
C38 H38 0.9500 .
C51 H51A 0.9800 .
C51 H51B 0.9800 .
C51 H51C 0.9800 .
C51 C50 1.546(17) .
N5 C39 1.3900 .
N5 C43 1.3900 .
C39 H39 0.9500 .
C39 C40 1.3900 .
C40 H40 0.9500 .
C40 C41 1.3900 .
C41 C42 1.3900 .
C41 C44 1.568(7) .
C42 H42 0.9500 .
C42 C43 1.3900 .
C43 H43 0.9500 .
C50 C48 1.574(17) .
C50 C52 1.507(17) .
C50 C53 1.542(16) .
C44 C45 1.3900 .
C44 C49 1.3900 .
C45 H45 0.9500 .
C45 C46 1.3900 .
C46 C47 1.3900 .
C46 C54 1.452(18) .
C47 C48 1.3900 .
C48 C49 1.3900 .
C49 H49 0.9500 .
C52 H52A 0.9800 .
C52 H52B 0.9800 .
C52 H52C 0.9800 .
C53 H53A 0.9800 .
C53 H53B 0.9800 .
C53 H53C 0.9800 .
C54 H54 0.9500 .
C55 H55 1.0000 .
C55 C56 1.518(19) .
C55 C60 1.532(17) .
C56 H56A 0.9900 .
C56 H56B 0.9900 .
C56 C57 1.53(2) .
C57 H57A 0.9900 .
C57 H57B 0.9900 .
C57 C58 1.56(2) .
C58 H58A 0.9900 .
C58 H58B 0.9900 .
C58 C59 1.51(2) .
C59 H59A 0.9900 .
C59 H59B 0.9900 .
C59 C60 1.553(19) .
C60 H60 1.0000 .
C61 H61 0.9500 .
C61 C62 1.457(16) .
C62 C63 1.3900 .
C62 C67 1.3900 .
C63 C64 1.3900 .
C64 C65 1.3900 .
C64 C68 1.569(16) .
C65 H65 0.9500 .
C65 C66 1.3900 .
C66 C67 1.3900 .
C66 C72 1.537(9) .
C67 H67 0.9500 .
C68 C69 1.513(17) .
C68 C70 1.546(17) .
C68 C71 1.527(16) .
C69 H69A 0.9800 .
C69 H69B 0.9800 .
C69 H69C 0.9800 .
C70 H70A 0.9800 .
C70 H70B 0.9800 .
C70 H70C 0.9800 .
C71 H71A 0.9800 .
C71 H71B 0.9800 .
C71 H71C 0.9800 .
C72 C73 1.3900 .
C72 C76 1.3900 .
C73 H73 0.9500 .
C73 C74 1.3900 .
C74 H74 0.9500 .
C74 N8 1.3900 .
N8 C75 1.3900 .
C75 H75 0.9500 .
C75 C76 1.3900 .
C76 H76 0.9500 .

loop_
_geom_torsion_atom_site_label_1
_geom_torsion_atom_site_label_2
_geom_torsion_atom_site_label_3
_geom_torsion_atom_site_label_4
_geom_torsion
_geom_torsion_site_symmetry_1
Zn1 O3 C25 C24 35.5(11) .
Zn1 O3 C25 C26 -146.7(6) .
Zn1 O4 C9 C8 -18.9(13) .
Zn1 O4 C9 C10 161.4(6) .
Zn1 N2 C16 C8 3.7(18) .
Zn1 N2 C17 C18 148.6(9) .
Zn1 N2 C17 C22 28.9(11) .
Zn1 N3 C22 C17 46.9(10) .
Zn1 N3 C22 C21 172.5(9) .
Zn1 N3 C23 C24 46(2) .
Zn1 N5 C39 C40 173.6(6) .
Zn1 N5 C43 C42 -173.2(6) .
Zn2 O1 C47 C46 25.1(13) .
Zn2 O1 C47 C48 -159.1(6) .
Zn2 O2 C63 C62 -31.2(11) .
Zn2 O2 C63 C64 148.5(6) .
Zn2 N6 C54 C46 1(2) .
Zn2 N6 C55 C56 171.7(10) .
Zn2 N6 C55 C60 46.3(11) .
Zn2 N7 C60 C55 23.5(13) .
Zn2 N7 C60 C59 146.0(10) .
Zn2 N7 C61 C62 -11.0(19) .
Zn2 N1 C1 C2 -168.6(7) 2_645
Zn2 N1 C5 C4 168.3(7) 2_645
O1 C47 C48 C50 6.1(11) .
O1 C47 C48 C49 -176.0(9) .
O2 C63 C64 C65 -179.7(9) .
O2 C63 C64 C68 -1.4(10) .
O3 C25 C26 C27 -177.8(8) .
O3 C25 C26 C30 3.4(10) .
O4 C9 C10 C12 0.1(11) .
O4 C9 C10 C11 179.7(9) .
N2 C17 C18 C19 -170.5(12) .
N2 C17 C22 N3 -48.1(12) .
N2 C17 C22 C21 -177.4(10) .
N3 C23 C24 C25 -34(2) .
N3 C23 C24 C29 137.6(13) .
N6 C55 C56 C57 173.4(11) .
N6 C55 C60 N7 -44.4(13) .
N6 C55 C60 C59 -171.2(9) .
N7 C61 C62 C63 15.7(18) .
N7 C61 C62 C67 -158.2(12) .
N1 C1 C2 C3 0.0 .
C1 N1 C5 C4 0.0 .
C1 C2 C3 C4 0.0 .
C1 C2 C3 C6 179.0(10) .
C2 C3 C4 C5 0.0 .
C2 C3 C6 C7 11.8(10) .
C2 C3 C6 C11 -168.8(6) .
C3 C4 C5 N1 0.0 .
C3 C6 C7 C8 179.4(9) .
C3 C6 C11 C10 -179.4(9) .
C4 C3 C6 C7 -169.2(6) .
C4 C3 C6 C11 10.2(10) .
C5 N1 C1 C2 0.0 .
C12 C10 C11 C6 179.6(10) .
C6 C3 C4 C5 -179.1(9) .
C6 C7 C8 C9 0.0 .
C6 C7 C8 C16 178.4(9) .
C7 C6 C11 C10 0.0 .
C7 C8 C9 O4 -179.7(9) .
C7 C8 C9 C10 0.0 .
C7 C8 C16 N2 -173.3(10) .
C8 C9 C10 C12 -179.6(10) .
C8 C9 C10 C11 0.0 .
C9 C8 C16 N2 5.0(16) .
C9 C10 C11 C6 0.0 .
C11 C6 C7 C8 0.0 .
C13 C12 C10 C9 57.4(14) .
C13 C12 C10 C11 -122.1(11) .
C14 C12 C10 C9 -64.5(13) .
C14 C12 C10 C11 115.9(11) .
C15 C12 C10 C9 178.5(11) .
C15 C12 C10 C11 -1.1(16) .
C16 N2 C17 C18 -31.4(16) .
C16 N2 C17 C22 -151.1(11) .
C16 C8 C9 O4 2.2(11) .
C16 C8 C9 C10 -178.2(10) .
C17 N2 C16 C8 -176.3(10) .
C17 C18 C19 C20 51.4(19) .
C18 C17 C22 N3 -171.8(10) .
C18 C17 C22 C21 58.9(13) .
C18 C19 C20 C21 -53.6(19) .
C19 C20 C21 C22 57.4(17) .
C20 C21 C22 N3 174.8(11) .
C20 C21 C22 C17 -61.7(15) .
C22 N3 C23 C24 -168.8(13) .
C22 C17 C18 C19 -51.6(16) .
C23 N3 C22 C17 -99.9(15) .
C23 N3 C22 C21 25.7(19) .
C23 C24 C25 O3 -10.7(14) .
C23 C24 C25 C26 171.6(13) .
C23 C24 C29 C28 -172.3(12) .
C24 C25 C26 C27 0.0 .
C24 C25 C26 C30 -178.8(9) .
C25 C24 C29 C28 0.0 .
C25 C26 C27 C28 0.0 .
C25 C26 C30 C31 -59.8(13) .
C25 C26 C30 C32 57.8(13) .
C25 C26 C30 C33 177.5(11) .
C26 C27 C28 C29 0.0 .
C26 C27 C28 C34 -173.5(8) .
C27 C26 C30 C31 121.4(11) .
C27 C26 C30 C32 -121.0(10) .
C27 C26 C30 C33 -1.3(14) .
C27 C28 C29 C24 0.0 .
C27 C28 C34 C35 -159.3(6) .
C27 C28 C34 C38 23.7(10) .
C28 C34 C35 C36 -177.0(9) .
C28 C34 C38 C37 176.9(10) .
C29 C24 C25 O3 177.7(9) .
C29 C24 C25 C26 0.0 .
C29 C28 C34 C35 27.2(10) .
C29 C28 C34 C38 -149.8(6) .
C30 C26 C27 C28 178.8(8) .
C34 C28 C29 C24 173.6(8) .
C34 C35 C36 N4 0.0 .
C35 C34 C38 C37 0.0 .
C35 C36 N4 C37 0.0 .
C36 N4 C37 C38 0.0 .
N4 C37 C38 C34 0.0 .
C38 C34 C35 C36 0.0 .
C51 C50 C48 C47 -59.7(13) .
C51 C50 C48 C49 122.3(10) .
N5 C39 C40 C41 0.0 .
C39 N5 C43 C42 0.0 .
C39 C40 C41 C42 0.0 .
C39 C40 C41 C44 -179.3(8) .
C40 C41 C42 C43 0.0 .
C40 C41 C44 C45 -11.0(9) .
C40 C41 C44 C49 170.1(6) .
C41 C42 C43 N5 0.0 .
C41 C44 C45 C46 -178.9(9) .
C41 C44 C49 C48 178.9(9) .
C42 C41 C44 C45 169.7(6) .
C42 C41 C44 C49 -9.2(10) .
C43 N5 C39 C40 0.0 .
C50 C48 C49 C44 178.1(9) .
C44 C41 C42 C43 179.3(9) .
C44 C45 C46 C47 0.0 .
C44 C45 C46 C54 -171.6(10) .
C45 C44 C49 C48 0.0 .
C45 C46 C47 O1 175.7(10) .
C45 C46 C47 C48 0.0 .
C45 C46 C54 N6 171.5(12) .
C46 C47 C48 C50 -177.9(10) .
C46 C47 C48 C49 0.0 .
C47 C46 C54 N6 0.1(19) .
C47 C48 C49 C44 0.0 .
C49 C44 C45 C46 0.0 .
C52 C50 C48 C47 -179.8(13) .
C52 C50 C48 C49 2.2(17) .
C53 C50 C48 C47 59.6(14) .
C53 C50 C48 C49 -118.4(11) .
C54 N6 C55 C56 -11.1(19) .
C54 N6 C55 C60 -136.5(13) .
C54 C46 C47 O1 -13.2(12) .
C54 C46 C47 C48 171.1(10) .
C55 N6 C54 C46 -175.9(12) .
C55 C56 C57 C58 60.5(18) .
C56 C55 C60 N7 -173.0(11) .
C56 C55 C60 C59 60.2(13) .
C56 C57 C58 C59 -57.2(19) .
C57 C58 C59 C60 54.1(18) .
C58 C59 C60 N7 -177.6(12) .
C58 C59 C60 C55 -54.3(16) .
C60 N7 C61 C62 178.0(12) .
C60 C55 C56 C57 -64.2(15) .
C61 N7 C60 C55 -164.8(12) .
C61 N7 C60 C59 -42.3(18) .
C61 C62 C63 O2 6.1(10) .
C61 C62 C63 C64 -173.6(10) .
C61 C62 C67 C66 174.3(9) .
C62 C63 C64 C65 0.0 .
C62 C63 C64 C68 178.3(9) .
C63 C62 C67 C66 0.0 .
C63 C64 C65 C66 0.0 .
C63 C64 C68 C69 -60.9(13) .
C63 C64 C68 C70 62.4(13) .
C63 C64 C68 C71 175.4(9) .
C64 C65 C66 C67 0.0 .
C64 C65 C66 C72 172.7(8) .
C65 C64 C68 C69 117.4(11) .
C65 C64 C68 C70 -119.3(11) .
C65 C64 C68 C71 -6.3(14) .
C65 C66 C67 C62 0.0 .
C65 C66 C72 C73 166.9(6) .
C65 C66 C72 C76 -14.9(10) .
C66 C72 C73 C74 178.2(9) .
C66 C72 C76 C75 -178.2(9) .
C67 C62 C63 O2 179.7(8) .
C67 C62 C63 C64 0.0 .
C67 C66 C72 C73 -20.3(9) .
C67 C66 C72 C76 157.9(7) .
C68 C64 C65 C66 -178.3(9) .
C72 C66 C67 C62 -172.9(8) .
C72 C73 C74 N8 0.0 .
C73 C72 C76 C75 0.0 .
C73 C74 N8 C75 0.0 .
C74 N8 C75 C76 0.0 .
N8 C75 C76 C72 0.0 .
C76 C72 C73 C74 0.0 .
